data_7241849
loop_
_publ_author_name
'Gu\'nka, Piotr A.'
'Hanfland, Michael'
'Chen, Yu-Sheng'
'Zachara, Janusz'

_publ_section_title
;
 High-pressure and low-temperature structural study of claudetite I, a
 monoclinic layered As2O3 polymorph
;
_journal_issue 3
_journal_name_full CrystEngComm
_journal_page_first 638
_journal_page_last 644
_journal_paper_doi 10.1039/D0CE01401J
_journal_volume 23
_journal_year 2021
_chemical_formula_moiety 'As2 O3'
_chemical_formula_sum 'As2 O3'
_chemical_formula_weight 197.84
_chemical_name_common 'claudetite I'
_chemical_name_systematic
;
arsenic(III) oxide
;
_space_group_IT_number 14
_space_group_name_Hall '-P 2yn'
_space_group_name_H-M_alt 'P 1 21/n 1'
_symmetry_cell_setting monoclinic
_symmetry_space_group_name_H-M 'P 1 21/n 1'
_audit_creation_date 2020-10-21T14:10
_audit_creation_method 'created in GSAS-II'
_audit_update_record
;
2020-10-22 deposited with the CCDC.	2020-12-10 downloaded from the CCDC.
;
_cell_angle_alpha 90
_cell_angle_beta 94.821(4)
_cell_angle_gamma 90
_cell_formula_units_Z 4
_cell_length_a 4.5726(6)
_cell_length_b 11.4835(9)
_cell_length_c 4.0105(4)
_cell_measurement_pressure 2.98e7(5)
_cell_measurement_temperature 293
_cell_volume 209.84(4)
_computing_data_reduction Fit2D
_computing_structure_refinement 'GSAS-II (Toby & Von Dreele, J. Appl. Cryst. 46, 544-549, 2013)'
_diffrn_ambient_pressure 2.98e7(5)
_diffrn_ambient_temperature 293
_diffrn_detector 'Mar555 flat panel'
_diffrn_detector_type 'Mar555 flat panel'
_diffrn_measurement_device_type 'ESRF ID09A beamline'
_diffrn_radiation_monochromator Si
_diffrn_radiation_polarisn_ratio 0.9900
_diffrn_radiation_probe x-ray
_diffrn_radiation_wavelength 0.41421
_diffrn_source 'ESRF ID09A'
_diffrn_source_type synchrotron
_exptl_crystal_colour colourless
_exptl_crystal_density_diffrn 6.2622
_exptl_crystal_description 'white powder'
_pd_block_id 2020-10-21T14:10|clau1_022rietveld||id09a
_pd_calc_method 'Rietveld Refinement'
_pd_meas_number_of_points 4000
_pd_phase_name claudetiteI
_pd_prep_pressure 100.0(1)
_pd_prep_temperature 293
_pd_proc_info_datetime 2020-10-21T14:10
_pd_proc_ls_background_function
;
Background function: "chebyschev" function with 36 terms:
    766.4(10), 446.5(28), 100(11), 4096(18), -1.78(4)e3, -610580(22), 
    250029(23), 1.9643935(17)e7, -7.85815(4)e6, -3.17743806(8)e8, 
    1.39145235(19)e8, 3.107503937(17)e9, -1.506039008(18)e9, 
    -2.0116752030(20)e10, 1.049747135(4)e10, 9.1079941967(16)e10, 
    -4.958747496(4)e10, -2.98733616615(10)e11, 1.64960067436(29)e11, 
    7.25532807575(8)e11, -3.96148973046(11)e11, -1.320387406690(13)e12, 
    6.95542054556(20)e11, 1.806430135782(18)e12, -8.9415651509(4)e11, 
    -1.847735508477(20)e12, 8.3271917038(5)e11, 1.390792040927(19)e12, 
    -5.4701088897(4)e11, -7.47049458161(14)e11, 2.40400371117(24)e11, 
    2.70715010363(6)e11, -6.3444311316(19)e10, -5.9241595750(14)e10, 
    7.60353201(8)e9, 5.90560337(3)e9, 
;
_pd_proc_ls_pref_orient_corr
;
Simple spherical harmonic correction Order = 6
    Coefficients:  0:0:C(6,6) = -0.116(29); 0:0:C(4,4) = 0.151(24); 
    0:0:C(6,-2) = -0.14(3); 0:0:C(2,-2) = -0.043(21); 0:0:C(4,-4) = -0.373(23); 
    0:0:C(2,2) = 0.396(16); 0:0:C(4,0) = -0.081(22); 0:0:C(6,-6) = -0.190(31); 
    0:0:C(6,4) = -0.135(31); 0:0:C(4,2) = -0.104(22); 0:0:C(6,2) = 0.094(30); 
    0:0:C(6,-4) = 0.051(23); 0:0:C(6,0) = -0.183(31); 0:0:C(2,0) = -0.454(15); 
    0:0:C(4,-2) = 0.159(26); 
;
_pd_proc_ls_profile_function
;
Finger-Cox-Jephcoat function parameters U, V, W, X, Y, SH/L:
  peak variance(Gauss) = Utan(Th)^2^+Vtan(Th)+W:
  peak HW(Lorentz) = X/cos(Th)+Ytan(Th); SH/L = S/L+H/L
  U, V, W in (centideg)^2^, X & Y in centideg
    4.9(6)e3, -4.9(9)e2, 21(4), 3.8(5), -17(14), 0.002, 
  Crystallite size in microns with "isotropic" model:
  parameters: Size, G/L mix
    1.000, 1.000, 
  Microstrain, "isotropic" model (10^6^ * delta Q/Q)
    parameters: Mustrain, G/L mix
    1000.000, 1.000, 

;
_pd_proc_ls_prof_R_factor 0.00679
_pd_proc_ls_prof_wR_expected 0.03533
_pd_proc_ls_prof_wR_factor 0.01073
_refine_ls_goodness_of_fit_all 0.310
_refine_ls_matrix_type full
_refine_ls_number_parameters 78
_refine_ls_R_Fsqd_factor 0.04561
_refine_ls_shift/su_max 0.0044
_refine_ls_wR_factor_obs 0.01074
_reflns_d_resolution_high 1.113
_reflns_d_resolution_low 5.742
_reflns_limit_h_max 4
_reflns_limit_h_min 0
_reflns_limit_k_max 10
_reflns_limit_k_min 0
_reflns_limit_l_max 3
_reflns_limit_l_min -3
_reflns_number_total 161
_cod_data_source_file d0ce01401j3.cif
_cod_data_source_block clau1_022rietveld
_cod_depositor_comments 'Adding full bibliography for 7241824--7241862.cif.'
_cod_original_cell_volume 209.846(18)
_cod_database_code 7241849
_refine_ls_r_f_factor 0.02366
_gsas_proc_ls_prof_r_b_factor 0.01227
_gsas_proc_ls_prof_wr_b_factor 0.02328

loop_
_space_group_symop_id
_space_group_symop_operation_xyz
1 x,y,z
2 1/2-x,1/2+y,1/2-z
3 -x,-y,-z
4 1/2+x,1/2-y,1/2+z

loop_
_atom_site_label
_atom_site_type_symbol
_atom_site_fract_x
_atom_site_fract_y
_atom_site_fract_z
_atom_site_occupancy
_atom_site_adp_type
_atom_site_U_iso_or_equiv
_atom_site_symmetry_multiplicity
As1 As 0.2883(9) 0.0844(3) 0.0877(9) 1.000 Uiso 0.0161(19) 4
As2 As 0.3142(7) 0.3576(4) 0.0405(8) 1.000 Uiso 0.0161 4
O3 O 0.4788(19) 0.2188(4) 0.098(5) 1.000 Uiso 0.0161 4
O4 O 0.6570(24) 0.4236(16) 0.1598(17) 1.000 Uiso 0.0161 4
O5 O -0.0870(16) 0.1147(24) 0.1294(15) 1.000 Uiso 0.0161 4

loop_
_atom_type_symbol
_atom_type_number_in_cell
_atom_type_scat_Cromer_Mann_a1
_atom_type_scat_Cromer_Mann_a2
_atom_type_scat_Cromer_Mann_a3
_atom_type_scat_Cromer_Mann_a4
_atom_type_scat_Cromer_Mann_b1
_atom_type_scat_Cromer_Mann_b2
_atom_type_scat_Cromer_Mann_b3
_atom_type_scat_Cromer_Mann_b4
_atom_type_scat_Cromer_Mann_c
_atom_type_scat_length_neutron
_atom_type_scat_source
_atom_type_scat_dispersion_real
_atom_type_scat_dispersion_imag
_atom_type_scat_dispersion_source
As 8 16.6723 6.0701 3.4313 4.2779 2.6345 0.2647 12.9479 47.7972 2.531 0.658 https://subversion.xray.aps.anl.gov/pyGSAS/trunk/atmdata.py 0.283 0.775 https://subversion.xray.aps.anl.gov/pyGSAS/trunk/atmdata.py
O 12 3.0485 2.2868 1.5463 0.867 13.2771 5.7011 0.3239 32.9089 0.2508 0.5805 https://subversion.xray.aps.anl.gov/pyGSAS/trunk/atmdata.py 0.002 0.002 https://subversion.xray.aps.anl.gov/pyGSAS/trunk/atmdata.py

loop_
_geom_angle_atom_site_label_1
_geom_angle_atom_site_label_2
_geom_angle_atom_site_label_3
_geom_angle
_geom_angle_site_symmetry_1
_geom_angle_site_symmetry_2
_geom_angle_site_symmetry_3
_geom_angle_publ_flag
O3 As1 O4 101.2(10) 1_555 1_555 4_454 yes
O3 As1 O5 107.7(10) 1_555 1_555 1_555 yes
O4 As1 O5 81.4(4) 4_454 1_555 1_555 yes
O3 As2 O4 89.6(6) 1_555 1_555 1_555 yes
O3 As2 O5 98.3(13) 1_555 1_555 4_554 yes
O4 As2 O5 83.4(4) 1_555 1_555 4_554 yes
As1 O3 As2 125.4(5) 1_555 1_555 1_555 yes
As1 O4 As2 117.4(4) 4_555 1_555 1_555 yes
As1 O5 As2 116.5(4) 1_555 1_555 4_455 yes

loop_
_geom_bond_atom_site_label_1
_geom_bond_atom_site_label_2
_geom_bond_distance
_geom_bond_site_symmetry_1
_geom_bond_site_symmetry_2
_geom_bond_publ_flag
As1 O3 1.7711(30) 1_555 1_555 yes
As1 O4 1.7723(30) 1_555 4_454 yes
As1 O5 1.7727(30) 1_555 1_555 yes
As2 O3 1.7695(30) 1_555 1_555 yes
As2 O4 1.7707(31) 1_555 1_555 yes
As2 O5 1.7745(30) 1_555 4_554 yes

loop_
_gsas_i100_meas
2.02
8.14
3.26
0.00
6.72
0.70
100.00
4.09
95.05
21.00
69.06
22.90
2.46
0.15
45.55
48.62
3.34
36.32
31.05
22.09
0.27
5.17
1.32
8.66
3.91
21.90
3.36
34.71
7.06
0.73
1.25
0.11
0.75
4.13
1.79
0.04
8.61
6.01
5.05
14.15
25.66
5.82
6.41
0.10
3.29
1.90
0.36
0.61
10.55
0.31
3.08
9.42
0.72
12.84
5.17
12.00
0.18
2.32
4.94
15.63
0.12
4.71
0.04
0.38
0.37
1.61
1.22
2.72
3.74
0.86
2.12
6.41
0.11
0.05
18.53
0.88
0.00
4.29
3.93
1.11
0.06
0.11
12.41
12.39
0.46
8.26
12.71
1.68
1.82
23.47
5.46
0.99
2.71
0.34
0.84
2.54
0.02
2.41
0.28
3.33
0.33
0.63
1.29
0.27
0.00
11.84
0.57
2.33
0.45
3.08
2.14
14.21
8.30
1.65
0.17
2.53
1.08
0.04
0.04
0.03
0.75
0.33
0.47
0.01
0.07
4.72
14.02
1.49
1.43
0.01
0.23
0.03
0.01
0.00
0.83
2.46
0.12
0.49
0.32
0.54
3.53
0.08
0.14
0.02
5.11
8.38
4.90
1.62
0.03
0.33
1.34
0.15
3.01
0.39
0.03
1.03
1.19
2.80
2.43
0.26
2.41
